data_4083967
loop_
_publ_author_name
'Aspinall, Helen C.'
'Bickley, Jamie F.'
'Greeves, Nicholas'
'Kelly, Richard V.'
'Smith, Peter M.'

_publ_section_title
;
 Lanthanide Pybox Complexes as Catalysts for Enantioselective
 Silylcyanation of Aldehydes
;
_journal_issue 14
_journal_name_full Organometallics
_journal_page_first 3458
_journal_paper_doi 10.1021/om050197+
_journal_volume 24
_journal_year 2005
_chemical_formula_sum 'C55 H72 Cl6 Eu2 N11 O6'
_chemical_formula_weight 1499.86
_chemical_name_systematic
; 
 ? 
;
_space_group_IT_number 5
_symmetry_space_group_name_Hall 'C 2y'
_symmetry_space_group_name_H-M 'C 1 2 1'
_atom_sites_solution_hydrogens geom
_atom_sites_solution_primary direct
_atom_sites_solution_secondary difmap
_audit_creation_method SHELXL-97
_cell_angle_alpha 90.00
_cell_angle_beta 98.601(2)
_cell_angle_gamma 90.00
_cell_formula_units_Z 4
_cell_length_a 48.157(7)
_cell_length_b 9.5111(14)
_cell_length_c 15.123(2)
_cell_measurement_temperature 100(2)
_cell_volume 6848.8(17)
_computing_structure_refinement 'SHELXL-97 (Sheldrick, 1997)'
_computing_structure_solution 'SHELXS-97 (Sheldrick, 1990)'
_diffrn_ambient_temperature 100(2)
_diffrn_measured_fraction_theta_full 0.994
_diffrn_measured_fraction_theta_max 0.994
_diffrn_radiation_monochromator graphite
_diffrn_radiation_source 'fine-focus sealed tube'
_diffrn_radiation_type MoK\a
_diffrn_radiation_wavelength 0.71073
_diffrn_reflns_av_R_equivalents 0.0335
_diffrn_reflns_av_sigmaI/netI 0.0574
_diffrn_reflns_limit_h_max 50
_diffrn_reflns_limit_h_min -51
_diffrn_reflns_limit_k_max 7
_diffrn_reflns_limit_k_min -10
_diffrn_reflns_limit_l_max 15
_diffrn_reflns_limit_l_min -16
_diffrn_reflns_number 13770
_diffrn_reflns_theta_full 22.49
_diffrn_reflns_theta_max 22.49
_diffrn_reflns_theta_min 0.86
_exptl_absorpt_coefficient_mu 2.100
_exptl_crystal_density_diffrn 1.455
_exptl_crystal_density_method 'not measured'
_exptl_crystal_F_000 3020
_refine_diff_density_max 2.255
_refine_diff_density_min -1.460
_refine_diff_density_rms 0.165
_refine_ls_abs_structure_details 'Flack H D (1983), Acta Cryst. A39, 876-881'
_refine_ls_abs_structure_Flack 0.02(2)
_refine_ls_extinction_method none
_refine_ls_goodness_of_fit_ref 1.125
_refine_ls_hydrogen_treatment mixed
_refine_ls_matrix_type full
_refine_ls_number_parameters 734
_refine_ls_number_reflns 6693
_refine_ls_number_restraints 3
_refine_ls_restrained_S_all 1.125
_refine_ls_R_factor_all 0.0595
_refine_ls_R_factor_gt 0.0539
_refine_ls_shift/su_max 0.023
_refine_ls_shift/su_mean 0.000
_refine_ls_structure_factor_coef Fsqd
_refine_ls_weighting_details 'calc w=1/[\s^2^(Fo^2^)+(0.0729P)^2^+86.0778P] where P=(Fo^2^+2Fc^2^)/3'
_refine_ls_weighting_scheme calc
_refine_ls_wR_factor_gt 0.1425
_refine_ls_wR_factor_ref 0.1462
_reflns_number_gt 6142
_reflns_number_total 6693
_reflns_threshold_expression >2sigma(I)
_cod_data_source_file om050197%2Bsi20050316_072016.cif
_cod_data_source_block rk210m
_cod_original_cell_volume 6848.7(17)
_cod_database_code 4083967

loop_
_symmetry_equiv_pos_as_xyz
'x, y, z'
'-x, y, -z'
'x+1/2, y+1/2, z'
'-x+1/2, y+1/2, -z'

loop_
_atom_site_label
_atom_site_type_symbol
_atom_site_fract_x
_atom_site_fract_y
_atom_site_fract_z
_atom_site_U_iso_or_equiv
_atom_site_adp_type
_atom_site_occupancy
_atom_site_symmetry_multiplicity
_atom_site_calc_flag
_atom_site_refinement_flags
O4 O 0.8329(2) 0.4834(11) 0.0025(7) 0.037(3) Uani 1 1 d .
C1 C 0.8350(4) 0.931(2) 0.3397(11) 0.047(4) Uani 1 1 d .
H1A H 0.8320 1.0310 0.3511 0.070 Uiso 1 1 calc R
H1B H 0.8499 0.8943 0.3849 0.070 Uiso 1 1 calc R
H1C H 0.8175 0.8793 0.3427 0.070 Uiso 1 1 calc R
C2 C 0.8434(3) 0.9133(17) 0.2462(10) 0.033(4) Uani 1 1 d .
H2 H 0.8459 0.8106 0.2356 0.040 Uiso 1 1 calc R
C3 C 0.8222(3) 0.968(3) 0.1730(14) 0.066(7) Uani 1 1 d .
H3A H 0.8248 1.0700 0.1670 0.098 Uiso 1 1 calc R
H3B H 0.8033 0.9498 0.1870 0.098 Uiso 1 1 calc R
H3C H 0.8244 0.9218 0.1168 0.098 Uiso 1 1 calc R
C4 C 0.8716(3) 0.9831(17) 0.2500(9) 0.029(4) Uani 1 1 d .
H4 H 0.8849 0.9443 0.3013 0.035 Uiso 1 1 calc R
C5 C 0.8707(4) 1.142(2) 0.2568(10) 0.050(5) Uani 1 1 d .
H5A H 0.8526 1.1737 0.2730 0.060 Uiso 1 1 calc R
H5B H 0.8861 1.1767 0.3023 0.060 Uiso 1 1 calc R
C6 C 0.8824(3) 1.0802(16) 0.1230(9) 0.027(4) Uani 1 1 d .
C7 C 0.8897(3) 1.1046(16) 0.0363(9) 0.029(4) Uani 1 1 d .
C8 C 0.8925(3) 1.237(2) 0.0000(9) 0.041(4) Uani 1 1 d .
H8 H 0.8892 1.3197 0.0324 0.050 Uiso 1 1 calc R
C9 C 0.9002(3) 1.247(2) -0.0832(8) 0.037(3) Uani 1 1 d .
H9 H 0.9010 1.3368 -0.1104 0.045 Uiso 1 1 calc R
C10 C 0.9069(3) 1.1265(17) -0.1290(10) 0.036(4) Uani 1 1 d .
H10 H 0.9120 1.1315 -0.1871 0.043 Uiso 1 1 calc R
C11 C 0.9055(3) 0.9985(16) -0.0843(9) 0.028(3) Uani 1 1 d .
C12 C 0.9140(3) 0.8660(17) -0.1189(10) 0.031(4) Uani 1 1 d .
C13 C 0.9233(3) 0.7174(17) -0.2246(10) 0.037(4) Uani 1 1 d .
H13A H 0.9389 0.7095 -0.2603 0.044 Uiso 1 1 calc R
H13B H 0.9064 0.6703 -0.2570 0.044 Uiso 1 1 calc R
C14 C 0.9316(3) 0.6553(17) -0.1305(10) 0.036(4) Uani 1 1 d .
H14 H 0.9219 0.5629 -0.1265 0.044 Uiso 1 1 calc R
C15 C 0.9639(3) 0.637(2) -0.1004(10) 0.040(4) Uani 1 1 d .
H15 H 0.9668 0.6111 -0.0356 0.048 Uiso 1 1 calc R
C16 C 0.9744(4) 0.512(3) -0.1520(12) 0.063(6) Uani 1 1 d .
H16A H 0.9757 0.5413 -0.2134 0.094 Uiso 1 1 calc R
H16B H 0.9612 0.4336 -0.1530 0.094 Uiso 1 1 calc R
H16C H 0.9930 0.4828 -0.1222 0.094 Uiso 1 1 calc R
C17 C 0.9797(3) 0.767(3) -0.1089(11) 0.060(6) Uani 1 1 d .
H17A H 0.9996 0.7517 -0.0858 0.090 Uiso 1 1 calc R
H17B H 0.9723 0.8423 -0.0746 0.090 Uiso 1 1 calc R
H17C H 0.9778 0.7945 -0.1720 0.090 Uiso 1 1 calc R
C18 C 0.9770(4) 0.571(3) 0.3465(15) 0.073(7) Uani 1 1 d .
H18A H 0.9922 0.5163 0.3268 0.110 Uiso 1 1 calc R
H18B H 0.9589 0.5277 0.3228 0.110 Uiso 1 1 calc R
H18C H 0.9793 0.5712 0.4120 0.110 Uiso 1 1 calc R
C19 C 1.0036(4) 0.793(3) 0.3602(12) 0.071(7) Uani 1 1 d .
H19A H 1.0027 0.7961 0.4244 0.107 Uiso 1 1 calc R
H19B H 1.0046 0.8886 0.3371 0.107 Uiso 1 1 calc R
H19C H 1.0204 0.7404 0.3500 0.107 Uiso 1 1 calc R
C20 C 0.9778(3) 0.720(3) 0.3124(10) 0.054(6) Uani 1 1 d .
H20 H 0.9795 0.7160 0.2474 0.064 Uiso 1 1 calc R
C21 C 0.9507(3) 0.8031(18) 0.3219(10) 0.039(4) Uani 1 1 d .
H21 H 0.9535 0.9046 0.3085 0.047 Uiso 1 1 calc R
C22 C 0.9415(3) 0.790(2) 0.4123(11) 0.050(5) Uani 1 1 d .
H22A H 0.9567 0.7505 0.4564 0.060 Uiso 1 1 calc R
H22B H 0.9362 0.8835 0.4339 0.060 Uiso 1 1 calc R
C23 C 0.9104(3) 0.6867(17) 0.3092(12) 0.039(4) Uani 1 1 d .
C24 C 0.8852(3) 0.6121(17) 0.2728(9) 0.029(4) Uani 1 1 d .
C25 C 0.8683(3) 0.5448(16) 0.3269(10) 0.034(4) Uani 1 1 d .
H25 H 0.8732 0.5425 0.3902 0.040 Uiso 1 1 calc R
C26 C 0.8439(4) 0.4808(19) 0.2839(11) 0.041(4) Uani 1 1 d .
H26 H 0.8315 0.4345 0.3177 0.050 Uiso 1 1 calc R
C27 C 0.8378(3) 0.4855(17) 0.1909(10) 0.034(4) Uani 1 1 d .
H27 H 0.8215 0.4410 0.1599 0.041 Uiso 1 1 calc R
C28 C 0.8562(3) 0.5569(16) 0.1454(9) 0.031(4) Uani 1 1 d .
C29 C 0.8523(3) 0.5658(16) 0.0476(9) 0.027(3) Uani 1 1 d .
C30 C 0.8366(4) 0.5014(17) -0.0941(9) 0.037(4) Uani 1 1 d .
H30A H 0.8182 0.5143 -0.1326 0.044 Uiso 1 1 calc R
H30B H 0.8463 0.4195 -0.1158 0.044 Uiso 1 1 calc R
C31 C 0.8544(3) 0.6334(17) -0.0922(9) 0.031(4) Uani 1 1 d .
H31 H 0.8698 0.6163 -0.1286 0.038 Uiso 1 1 calc R
C32 C 0.8391(3) 0.7670(17) -0.1255(9) 0.031(3) Uani 1 1 d .
H32 H 0.8525 0.8471 -0.1119 0.038 Uiso 1 1 calc R
C33 C 0.8316(3) 0.7571(19) -0.2266(8) 0.039(4) Uani 1 1 d .
H33A H 0.8486 0.7708 -0.2542 0.059 Uiso 1 1 calc R
H33B H 0.8178 0.8299 -0.2479 0.059 Uiso 1 1 calc R
H33C H 0.8236 0.6642 -0.2429 0.059 Uiso 1 1 calc R
C34 C 0.8137(3) 0.797(2) -0.0806(10) 0.045(4) Uani 1 1 d .
H34A H 0.7980 0.7372 -0.1064 0.067 Uiso 1 1 calc R
H34B H 0.8083 0.8964 -0.0899 0.067 Uiso 1 1 calc R
H34C H 0.8182 0.7786 -0.0163 0.067 Uiso 1 1 calc R
C35 C 0.7276(4) 0.209(3) 0.6843(14) 0.072(7) Uani 1 1 d .
C36 C 0.7589(3) 0.156(2) 0.6934(12) 0.046(5) Uani 1 1 d .
H36 H 0.7713 0.2339 0.7199 0.055 Uiso 1 1 calc R
C37 C 0.7643(4) 0.031(2) 0.7536(13) 0.055(5) Uani 1 1 d .
H37A H 0.7618 -0.0551 0.7179 0.082 Uiso 1 1 calc R
H37B H 0.7511 0.0315 0.7970 0.082 Uiso 1 1 calc R
H37C H 0.7836 0.0354 0.7853 0.082 Uiso 1 1 calc R
C38 C 0.7651(3) 0.1298(19) 0.5995(13) 0.050(5) Uani 1 1 d .
H38 H 0.7602 0.2169 0.5635 0.060 Uiso 1 1 calc R
C39 C 0.7500(4) 0.008(2) 0.5505(14) 0.064(6) Uani 1 1 d .
H39A H 0.7353 -0.0288 0.5834 0.077 Uiso 1 1 calc R
H39B H 0.7412 0.0365 0.4897 0.077 Uiso 1 1 calc R
C40 C 0.7964(3) -0.0314(17) 0.5711(10) 0.033(4) Uani 1 1 d .
C41 C 0.8222(3) -0.1049(18) 0.5673(10) 0.035(4) Uani 1 1 d .
C42 C 0.8232(3) -0.245(2) 0.5471(9) 0.035(3) Uani 1 1 d .
H42 H 0.8064 -0.2978 0.5324 0.042 Uiso 1 1 calc R
C43 C 0.8495(3) -0.3102(16) 0.5484(10) 0.036(4) Uani 1 1 d .
H43 H 0.8509 -0.4083 0.5383 0.043 Uiso 1 1 calc R
C44 C 0.8731(3) -0.2276(17) 0.5647(8) 0.034(4) Uani 1 1 d .
H44 H 0.8911 -0.2667 0.5621 0.041 Uiso 1 1 calc R
C45 C 0.8704(3) -0.0887(17) 0.5847(9) 0.029(4) Uani 1 1 d .
C46 C 0.8937(3) 0.0129(19) 0.6064(9) 0.031(4) Uani 1 1 d .
C47 C 0.9385(4) 0.0749(19) 0.6303(11) 0.041(4) Uani 1 1 d .
H47A H 0.9521 0.0918 0.5884 0.050 Uiso 1 1 calc R
H47B H 0.9489 0.0543 0.6904 0.050 Uiso 1 1 calc R
C48 C 0.9195(3) 0.1987(17) 0.6333(12) 0.036(4) Uani 1 1 d .
H48 H 0.9244 0.2476 0.6921 0.043 Uiso 1 1 calc R
C49 C 0.9202(3) 0.3049(17) 0.5576(10) 0.039(4) Uani 1 1 d .
H49 H 0.9038 0.3690 0.5587 0.046 Uiso 1 1 calc R
C50 C 0.9482(4) 0.403(2) 0.5748(11) 0.053(5) Uani 1 1 d .
H50A H 0.9648 0.3463 0.5689 0.079 Uiso 1 1 calc R
H50B H 0.9501 0.4432 0.6352 0.079 Uiso 1 1 calc R
H50C H 0.9465 0.4794 0.5307 0.079 Uiso 1 1 calc R
C51 C 0.9166(4) 0.240(3) 0.4658(8) 0.058(5) Uani 1 1 d .
H51A H 0.9305 0.1645 0.4645 0.087 Uiso 1 1 calc R
H51B H 0.9194 0.3117 0.4215 0.087 Uiso 1 1 calc R
H51C H 0.8977 0.2005 0.4516 0.087 Uiso 1 1 calc R
C52 C 0.7743(5) 0.207(2) 0.257(2) 0.091(9) Uani 1 1 d D
C53 C 0.7552(7) 0.108(3) 0.290(3) 0.154(16) Uani 1 1 d D
H53A H 0.7410 0.1599 0.3168 0.231 Uiso 1 1 calc R
H53B H 0.7658 0.0473 0.3359 0.231 Uiso 1 1 calc R
H53C H 0.7461 0.0497 0.2409 0.231 Uiso 1 1 calc R
C54 C 0.7696(6) 0.322(3) 0.943(2) 0.101(10) Uani 1 1 d D
C55 C 0.7889(5) 0.209(3) 0.9786(18) 0.102(9) Uani 1 1 d D
H55A H 0.7780 0.1250 0.9896 0.153 Uiso 1 1 calc R
H55B H 0.8000 0.2396 1.0348 0.153 Uiso 1 1 calc R
H55C H 0.8014 0.1858 0.9353 0.153 Uiso 1 1 calc R
Cl1 Cl 0.93463(9) 0.5142(4) 0.0947(3) 0.0417(10) Uani 1 1 d .
Cl2 Cl 0.95471(8) 0.9306(5) 0.1145(3) 0.0362(9) Uani 1 1 d .
Cl3 Cl 0.80254(9) 0.4367(5) 0.6426(3) 0.0429(11) Uani 1 1 d .
Cl4 Cl 0.84078(10) 0.2859(5) 0.4671(3) 0.0506(12) Uani 1 1 d .
Cl5 Cl 0.87702(8) 0.4370(4) 0.7141(2) 0.0348(9) Uani 1 1 d .
Cl6 Cl 0.83872(8) 0.1299(4) 0.7989(3) 0.0375(9) Uani 1 1 d .
Eu1 Eu 0.910657(14) 0.76331(7) 0.09126(4) 0.0269(2) Uani 1 1 d .
Eu2 Eu 0.841235(14) 0.23835(7) 0.64046(4) 0.0280(2) Uani 1 1 d .
N1 N 0.8835(3) 0.9594(13) 0.1626(8) 0.029(3) Uani 1 1 d .
N2 N 0.8968(3) 0.9861(13) -0.0042(7) 0.027(3) Uani 1 1 d .
N3 N 0.9202(2) 0.7597(16) -0.0716(7) 0.031(3) Uani 1 1 d .
N4 N 0.9260(2) 0.7490(16) 0.2610(7) 0.034(3) Uani 1 1 d .
N5 N 0.8792(3) 0.6193(14) 0.1838(8) 0.029(3) Uani 1 1 d .
N6 N 0.8673(2) 0.6485(13) 0.0046(8) 0.029(3) Uani 1 1 d .
N7 N 0.7953(3) 0.0964(15) 0.5964(8) 0.032(3) Uani 1 1 d .
N8 N 0.8456(3) -0.0261(13) 0.5874(7) 0.028(3) Uani 1 1 d .
N9 N 0.8913(2) 0.1384(13) 0.6280(7) 0.026(3) Uani 1 1 d .
N10 N 0.7877(4) 0.274(3) 0.2226(15) 0.104(8) Uani 1 1 d D
N11 N 0.7569(6) 0.410(4) 0.913(2) 0.165(14) Uani 1 1 d D
O1 O 0.8743(2) 1.1927(11) 0.1653(7) 0.044(3) Uani 1 1 d .
O2 O 0.9176(2) 0.8608(11) -0.2062(7) 0.037(3) Uani 1 1 d .
O3 O 0.9169(2) 0.6950(11) 0.3991(6) 0.038(3) Uani 1 1 d .
O5 O 0.7725(2) -0.0973(12) 0.5468(7) 0.043(3) Uani 1 1 d .
O6 O 0.9194(2) -0.0408(12) 0.5989(7) 0.041(3) Uani 1 1 d .

loop_
_atom_site_aniso_label
_atom_site_aniso_U_11
_atom_site_aniso_U_22
_atom_site_aniso_U_33
_atom_site_aniso_U_23
_atom_site_aniso_U_13
_atom_site_aniso_U_12
O4 0.040(6) 0.020(6) 0.051(7) -0.003(5) 0.010(5) -0.013(5)
C1 0.044(11) 0.037(11) 0.062(11) -0.001(9) 0.018(9) -0.003(9)
C2 0.036(10) 0.025(9) 0.039(9) -0.002(7) 0.008(7) 0.000(7)
C3 0.010(9) 0.085(18) 0.101(16) -0.026(14) 0.007(9) 0.010(10)
C4 0.039(9) 0.034(10) 0.016(7) -0.006(6) 0.012(6) 0.007(7)
C5 0.073(13) 0.058(13) 0.023(8) -0.011(8) 0.020(8) -0.009(10)
C6 0.024(8) 0.019(9) 0.037(9) -0.017(7) 0.002(6) 0.003(7)
C7 0.038(9) 0.024(9) 0.023(8) 0.003(7) -0.002(6) 0.001(7)
C8 0.049(9) 0.028(10) 0.051(9) 0.010(10) 0.020(7) 0.018(10)
C9 0.048(9) 0.027(9) 0.038(8) 0.000(9) 0.012(6) -0.003(9)
C10 0.040(10) 0.033(10) 0.036(9) -0.006(8) 0.008(7) -0.007(8)
C11 0.021(8) 0.028(9) 0.035(9) 0.003(7) 0.004(6) -0.001(7)
C12 0.025(9) 0.027(10) 0.039(9) -0.017(8) 0.003(7) -0.004(7)
C13 0.043(9) 0.028(10) 0.043(9) 0.004(8) 0.015(7) -0.003(8)
C14 0.033(9) 0.027(9) 0.051(10) -0.016(8) 0.013(7) -0.002(7)
C15 0.042(10) 0.054(12) 0.025(8) -0.008(8) 0.006(7) 0.003(9)
C16 0.045(11) 0.086(17) 0.058(12) -0.020(11) 0.009(9) 0.014(11)
C17 0.034(9) 0.083(17) 0.067(11) -0.032(14) 0.021(8) -0.013(12)
C18 0.034(11) 0.081(17) 0.109(17) 0.046(14) 0.022(11) 0.012(11)
C19 0.055(12) 0.10(2) 0.061(11) 0.017(12) 0.011(9) -0.015(12)
C20 0.034(9) 0.091(18) 0.037(8) 0.003(10) 0.009(7) -0.019(11)
C21 0.031(9) 0.039(10) 0.045(9) 0.001(7) -0.006(7) -0.005(7)
C22 0.042(10) 0.055(13) 0.052(10) -0.006(9) 0.006(8) -0.012(9)
C23 0.039(10) 0.020(9) 0.060(11) 0.003(8) 0.011(8) 0.010(7)
C24 0.026(8) 0.034(9) 0.026(8) 0.005(7) 0.004(6) 0.008(7)
C25 0.035(9) 0.024(9) 0.042(9) 0.004(7) 0.004(7) 0.006(7)
C26 0.047(11) 0.036(11) 0.047(10) 0.020(8) 0.026(8) 0.012(9)
C27 0.028(9) 0.028(9) 0.046(10) 0.003(8) 0.008(7) -0.005(7)
C28 0.048(11) 0.021(9) 0.027(8) -0.001(7) 0.013(7) 0.014(8)
C29 0.032(9) 0.024(9) 0.025(8) 0.000(7) 0.008(7) -0.005(7)
C30 0.056(11) 0.024(9) 0.029(8) -0.005(7) -0.002(7) -0.002(8)
C31 0.026(8) 0.035(10) 0.033(8) 0.018(7) 0.004(6) -0.002(7)
C32 0.028(7) 0.013(8) 0.054(8) 0.011(8) 0.010(6) -0.001(7)
C33 0.052(9) 0.021(9) 0.044(8) 0.008(9) 0.006(7) 0.004(9)
C34 0.046(10) 0.048(12) 0.038(9) 0.001(8) 0.001(7) 0.022(8)
C35 0.035(10) 0.088(19) 0.096(14) -0.035(13) 0.023(9) 0.023(11)
C36 0.026(9) 0.045(11) 0.068(12) 0.018(9) 0.013(8) 0.004(8)
C37 0.053(12) 0.037(12) 0.077(14) -0.004(10) 0.018(10) 0.002(9)
C38 0.021(9) 0.036(11) 0.082(13) 0.009(9) -0.024(8) -0.003(8)
C39 0.043(12) 0.044(12) 0.100(15) -0.004(12) -0.007(11) 0.001(10)
C40 0.021(9) 0.025(10) 0.049(10) -0.001(8) -0.010(7) 0.001(7)
C41 0.040(10) 0.037(11) 0.028(8) 0.002(7) 0.006(7) 0.000(8)
C42 0.038(8) 0.019(9) 0.048(8) 0.009(9) 0.002(6) -0.012(9)
C43 0.054(11) 0.017(8) 0.039(9) 0.003(7) 0.013(7) -0.003(8)
C44 0.051(9) 0.021(9) 0.034(7) 0.000(7) 0.015(6) 0.006(8)
C45 0.027(9) 0.037(10) 0.027(8) -0.007(7) 0.014(6) 0.005(7)
C46 0.026(9) 0.041(11) 0.030(8) 0.002(7) 0.016(6) -0.002(8)
C47 0.043(10) 0.042(11) 0.041(10) -0.006(8) 0.010(8) -0.008(9)
C48 0.007(7) 0.034(10) 0.069(11) -0.009(8) 0.010(6) 0.007(6)
C49 0.031(9) 0.030(10) 0.054(10) 0.003(8) 0.003(7) 0.004(7)
C50 0.086(15) 0.043(12) 0.034(10) -0.009(8) 0.023(9) -0.013(11)
C51 0.093(13) 0.060(13) 0.021(7) 0.024(10) 0.011(7) -0.025(13)
C52 0.067(15) 0.035(13) 0.19(3) 0.011(15) 0.083(17) 0.018(11)
C53 0.15(3) 0.09(3) 0.25(4) 0.09(3) 0.11(3) 0.03(2)
C54 0.09(2) 0.047(16) 0.16(3) 0.016(17) -0.013(19) -0.010(14)
C55 0.11(2) 0.065(19) 0.12(2) -0.007(15) -0.006(16) -0.012(16)
Cl1 0.043(2) 0.028(2) 0.056(3) 0.0029(19) 0.0110(19) 0.0092(19)
Cl2 0.026(2) 0.036(2) 0.047(2) -0.0007(19) 0.0067(16) -0.0053(18)
Cl3 0.037(2) 0.025(2) 0.065(3) 0.001(2) 0.001(2) 0.0050(19)
Cl4 0.073(3) 0.032(3) 0.045(2) 0.0098(19) 0.0034(19) -0.004(2)
Cl5 0.041(2) 0.021(2) 0.043(2) -0.0039(17) 0.0068(17) -0.0068(17)
Cl6 0.043(2) 0.028(2) 0.042(2) 0.0008(17) 0.0080(17) -0.0061(18)
Eu1 0.0286(4) 0.0186(4) 0.0339(4) 0.0012(3) 0.0064(3) -0.0008(4)
Eu2 0.0325(4) 0.0134(4) 0.0381(4) 0.0006(3) 0.0053(3) -0.0014(3)
N1 0.041(8) 0.021(8) 0.027(7) -0.007(6) 0.014(6) -0.009(6)
N2 0.044(8) 0.024(7) 0.013(6) 0.008(5) 0.002(5) -0.004(6)
N3 0.027(6) 0.025(8) 0.041(6) -0.003(7) 0.008(5) -0.005(7)
N4 0.045(7) 0.022(7) 0.035(6) -0.004(7) 0.011(5) 0.002(7)
N5 0.025(7) 0.026(8) 0.035(8) 0.010(6) 0.001(6) 0.005(6)
N6 0.032(7) 0.023(7) 0.033(7) 0.003(6) 0.003(5) -0.002(6)
N7 0.037(8) 0.036(9) 0.021(7) -0.008(6) -0.001(5) -0.010(6)
N8 0.038(8) 0.020(7) 0.026(6) 0.001(5) 0.009(5) -0.010(6)
N9 0.029(7) 0.024(8) 0.028(7) 0.007(6) 0.012(5) 0.002(6)
N10 0.069(13) 0.069(17) 0.19(2) -0.015(16) 0.073(14) -0.007(12)
N11 0.069(18) 0.20(4) 0.22(3) 0.04(3) -0.006(19) 0.01(2)
O1 0.062(8) 0.019(6) 0.053(7) 0.001(5) 0.015(6) -0.002(5)
O2 0.046(7) 0.027(6) 0.040(7) 0.002(5) 0.012(5) -0.007(5)
O3 0.050(7) 0.040(7) 0.026(6) -0.006(4) 0.009(5) 0.003(5)
O5 0.026(6) 0.038(7) 0.064(7) -0.012(6) -0.001(5) 0.000(5)
O6 0.047(7) 0.035(7) 0.044(6) 0.005(5) 0.016(5) -0.009(6)

loop_
_atom_type_symbol
_atom_type_description
_atom_type_scat_dispersion_real
_atom_type_scat_dispersion_imag
_atom_type_scat_source
C C 0.0033 0.0016 'International Tables Vol C Tables 4.2.6.8 and 6.1.1.4'
H H 0.0000 0.0000 'International Tables Vol C Tables 4.2.6.8 and 6.1.1.4'
N N 0.0061 0.0033 'International Tables Vol C Tables 4.2.6.8 and 6.1.1.4'
O O 0.0106 0.0060 'International Tables Vol C Tables 4.2.6.8 and 6.1.1.4'
Cl Cl 0.1484 0.1585 'International Tables Vol C Tables 4.2.6.8 and 6.1.1.4'
Eu Eu -0.1578 3.6682 'International Tables Vol C Tables 4.2.6.8 and 6.1.1.4'

loop_
_geom_angle_atom_site_label_1
_geom_angle_atom_site_label_2
_geom_angle_atom_site_label_3
_geom_angle
C29 O4 C30 104.9(11)
C3 C2 C4 112.9(14)
C3 C2 C1 113.5(14)
C4 C2 C1 106.2(12)
C2 C4 C5 114.2(14)
C2 C4 N1 110.8(12)
C5 C4 N1 102.8(12)
O1 C5 C4 104.5(12)
N1 C6 O1 118.9(13)
N1 C6 C7 125.0(13)
O1 C6 C7 116.1(14)
N2 C7 C8 122.2(13)
N2 C7 C6 113.2(13)
C8 C7 C6 124.2(14)
C9 C8 C7 118.7(18)
C8 C9 C10 120.9(17)
C11 C10 C9 116.4(13)
N2 C11 C10 123.6(14)
N2 C11 C12 113.1(13)
C10 C11 C12 123.3(13)
N3 C12 O2 118.2(14)
N3 C12 C11 123.7(14)
O2 C12 C11 117.8(14)
O2 C13 C14 102.5(12)
N3 C14 C13 103.3(13)
N3 C14 C15 109.8(12)
C13 C14 C15 114.8(13)
C17 C15 C16 112.9(14)
C17 C15 C14 112.8(15)
C16 C15 C14 109.0(13)
C19 C20 C18 109.1(17)
C19 C20 C21 111.7(18)
C18 C20 C21 112.4(14)
N4 C21 C22 102.6(12)
N4 C21 C20 111.9(13)
C22 C21 C20 114.3(13)
O3 C22 C21 105.4(12)
N4 C23 O3 118.8(15)
N4 C23 C24 123.2(15)
O3 C23 C24 118.0(14)
N5 C24 C25 124.1(14)
N5 C24 C23 113.7(13)
C25 C24 C23 122.2(14)
C24 C25 C26 116.8(14)
C27 C26 C25 119.5(15)
C28 C27 C26 117.7(15)
N5 C28 C27 124.3(14)
N5 C28 C29 113.2(13)
C27 C28 C29 122.5(15)
N6 C29 O4 119.9(12)
N6 C29 C28 122.7(14)
O4 C29 C28 117.4(13)
O4 C30 C31 102.9(11)
N6 C31 C32 110.6(13)
N6 C31 C30 104.3(11)
C32 C31 C30 116.0(12)
C34 C32 C31 113.5(12)
C34 C32 C33 112.2(12)
C31 C32 C33 108.2(13)
C37 C36 C38 113.5(16)
C37 C36 C35 112.8(15)
C38 C36 C35 107.0(14)
N7 C38 C39 102.9(15)
N7 C38 C36 113.3(12)
C39 C38 C36 116.0(17)
O5 C39 C38 103.7(14)
N7 C40 O5 117.6(14)
N7 C40 C41 123.4(14)
O5 C40 C41 118.9(14)
N8 C41 C42 122.1(15)
N8 C41 C40 114.8(15)
C42 C41 C40 123.1(15)
C41 C42 C43 119.3(15)
C44 C43 C42 118.0(15)
C45 C44 C43 119.3(14)
N8 C45 C44 123.4(14)
N8 C45 C46 110.7(14)
C44 C45 C46 125.9(14)
N9 C46 O6 120.2(14)
N9 C46 C45 125.9(14)
O6 C46 C45 113.9(14)
O6 C47 C48 104.2(13)
N9 C48 C47 104.8(13)
N9 C48 C49 110.0(12)
C47 C48 C49 114.4(13)
C51 C49 C48 113.9(14)
C51 C49 C50 111.2(13)
C48 C49 C50 111.8(12)
N10 C52 C53 172(4)
N11 C54 C55 175(4)
N6 Eu1 N4 125.8(4)
N6 Eu1 N3 75.6(4)
N4 Eu1 N3 153.0(3)
N6 Eu1 N2 86.6(4)
N4 Eu1 N2 127.7(4)
N3 Eu1 N2 63.0(4)
N6 Eu1 N5 63.4(4)
N4 Eu1 N5 62.5(4)
N3 Eu1 N5 135.3(4)
N2 Eu1 N5 127.4(4)
N6 Eu1 N1 95.6(4)
N4 Eu1 N1 73.2(4)
N3 Eu1 N1 125.4(4)
N2 Eu1 N1 62.7(4)
N5 Eu1 N1 77.6(4)
N6 Eu1 Cl1 87.0(3)
N4 Eu1 Cl1 82.7(3)
N3 Eu1 Cl1 82.3(3)
N2 Eu1 Cl1 145.3(3)
N5 Eu1 Cl1 78.7(3)
N1 Eu1 Cl1 152.0(3)
N6 Eu1 Cl2 155.8(3)
N4 Eu1 Cl2 78.0(3)
N3 Eu1 Cl2 83.1(3)
N2 Eu1 Cl2 73.5(3)
N5 Eu1 Cl2 140.3(3)
N1 Eu1 Cl2 87.5(3)
Cl1 Eu1 Cl2 101.49(14)
N7 Eu2 N9 123.5(4)
N7 Eu2 Cl6 82.9(3)
N9 Eu2 Cl6 95.2(3)
N7 Eu2 Cl3 78.4(3)
N9 Eu2 Cl3 155.8(3)
Cl6 Eu2 Cl3 98.05(14)
N7 Eu2 Cl4 87.4(3)
N9 Eu2 Cl4 82.1(3)
Cl6 Eu2 Cl4 166.31(13)
Cl3 Eu2 Cl4 89.35(14)
N7 Eu2 N8 62.1(4)
N9 Eu2 N8 61.4(4)
Cl6 Eu2 N8 85.4(3)
Cl3 Eu2 N8 139.7(3)
Cl4 Eu2 N8 81.5(3)
N7 Eu2 Cl5 160.6(3)
N9 Eu2 Cl5 75.2(3)
Cl6 Eu2 Cl5 90.70(12)
Cl3 Eu2 Cl5 84.42(13)
Cl4 Eu2 Cl5 101.53(13)
N8 Eu2 Cl5 135.8(3)
C6 N1 C4 106.0(12)
C6 N1 Eu1 115.6(9)
C4 N1 Eu1 137.6(9)
C11 N2 C7 118.0(12)
C11 N2 Eu1 118.8(10)
C7 N2 Eu1 119.4(8)
C12 N3 C14 106.0(12)
C12 N3 Eu1 118.4(10)
C14 N3 Eu1 135.6(10)
C23 N4 C21 107.1(12)
C23 N4 Eu1 119.4(11)
C21 N4 Eu1 133.4(9)
C28 N5 C24 117.6(13)
C28 N5 Eu1 121.3(9)
C24 N5 Eu1 121.0(10)
C29 N6 C31 104.3(11)
C29 N6 Eu1 118.4(9)
C31 N6 Eu1 136.8(9)
C40 N7 C38 107.2(13)
C40 N7 Eu2 120.0(10)
C38 N7 Eu2 132.6(10)
C45 N8 C41 117.7(14)
C45 N8 Eu2 122.7(10)
C41 N8 Eu2 119.5(10)
C46 N9 C48 105.6(12)
C46 N9 Eu2 119.1(10)
C48 N9 Eu2 135.1(10)
C6 O1 C5 105.4(12)
C12 O2 C13 106.3(12)
C23 O3 C22 103.4(11)
C40 O5 C39 106.2(13)
C46 O6 C47 103.0(13)

loop_
_geom_bond_atom_site_label_1
_geom_bond_atom_site_label_2
_geom_bond_distance
O4 C29 1.325(17)
O4 C30 1.507(17)
C1 C2 1.54(2)
C2 C3 1.49(2)
C2 C4 1.50(2)
C4 C5 1.51(2)
C4 N1 1.533(17)
C5 O1 1.500(19)
C6 N1 1.29(2)
C6 O1 1.336(18)
C6 C7 1.43(2)
C7 N2 1.350(19)
C7 C8 1.39(2)
C8 C9 1.367(19)
C9 C10 1.40(2)
C10 C11 1.40(2)
C11 N2 1.347(18)
C11 C12 1.45(2)
C12 N3 1.25(2)
C12 O2 1.358(18)
C13 O2 1.43(2)
C13 C14 1.54(2)
C14 N3 1.490(19)
C14 C15 1.57(2)
C15 C17 1.47(3)
C15 C16 1.55(3)
C18 C20 1.52(3)
C19 C20 1.51(3)
C20 C21 1.55(2)
C21 N4 1.482(18)
C21 C22 1.50(2)
C22 O3 1.480(19)
C23 N4 1.27(2)
C23 O3 1.350(19)
C23 C24 1.44(2)
C24 N5 1.334(18)
C24 C25 1.39(2)
C25 C26 1.40(2)
C26 C27 1.39(2)
C27 C28 1.38(2)
C28 N5 1.31(2)
C28 C29 1.46(2)
C29 N6 1.307(19)
C30 C31 1.52(2)
C31 N6 1.509(18)
C31 C32 1.52(2)
C32 C34 1.51(2)
C32 C33 1.520(18)
C35 C36 1.57(2)
C36 C37 1.49(2)
C36 C38 1.52(3)
C38 N7 1.49(2)
C38 C39 1.50(3)
C39 O5 1.49(2)
C40 N7 1.28(2)
C40 O5 1.313(18)
C40 C41 1.43(2)
C41 N8 1.35(2)
C41 C42 1.37(3)
C42 C43 1.41(2)
C43 C44 1.37(2)
C44 C45 1.37(2)
C45 N8 1.342(18)
C45 C46 1.48(2)
C46 N9 1.25(2)
C46 O6 1.359(18)
C47 O6 1.47(2)
C47 C48 1.50(2)
C48 N9 1.464(18)
C48 C49 1.53(2)
C49 C51 1.51(2)
C49 C50 1.63(2)
C52 N10 1.09(2)
C52 C53 1.46(3)
C54 N11 1.09(3)
C54 C55 1.47(3)
Cl1 Eu1 2.633(4)
Cl2 Eu1 2.633(4)
Cl3 Eu2 2.655(4)
Cl4 Eu2 2.657(4)
Cl5 Eu2 2.685(4)
Cl6 Eu2 2.628(4)
Eu1 N6 2.539(12)
Eu1 N4 2.567(10)
Eu1 N3 2.572(10)
Eu1 N2 2.595(11)
Eu1 N5 2.600(12)
Eu1 N1 2.604(12)
Eu2 N7 2.594(12)
Eu2 N9 2.625(12)
Eu2 N8 2.658(12)

loop_
_geom_torsion_atom_site_label_1
_geom_torsion_atom_site_label_2
_geom_torsion_atom_site_label_3
_geom_torsion_atom_site_label_4
_geom_torsion
C3 C2 C4 C5 55.0(17)
C1 C2 C4 C5 -70.0(16)
C3 C2 C4 N1 -60.5(18)
C1 C2 C4 N1 174.5(13)
C2 C4 C5 O1 -105.2(14)
N1 C4 C5 O1 14.8(17)
N1 C6 C7 N2 3(2)
O1 C6 C7 N2 -177.8(12)
N1 C6 C7 C8 -169.9(15)
O1 C6 C7 C8 9(2)
N2 C7 C8 C9 6(2)
C6 C7 C8 C9 178.6(14)
C7 C8 C9 C10 -4(2)
C8 C9 C10 C11 -1(2)
C9 C10 C11 N2 4(2)
C9 C10 C11 C12 -174.6(14)
N2 C11 C12 N3 -19(2)
C10 C11 C12 N3 159.8(15)
N2 C11 C12 O2 166.6(12)
C10 C11 C12 O2 -15(2)
O2 C13 C14 N3 18.4(14)
O2 C13 C14 C15 -101.1(14)
N3 C14 C15 C17 -62.6(17)
C13 C14 C15 C17 53.2(17)
N3 C14 C15 C16 171.1(14)
C13 C14 C15 C16 -73.1(19)
C19 C20 C21 N4 168.7(14)
C18 C20 C21 N4 -68.4(18)
C19 C20 C21 C22 -75.3(19)
C18 C20 C21 C22 48(2)
N4 C21 C22 O3 15.9(17)
C20 C21 C22 O3 -105.4(16)
N4 C23 C24 N5 -3(2)
O3 C23 C24 N5 174.7(13)
N4 C23 C24 C25 -179.9(15)
O3 C23 C24 C25 -3(2)
N5 C24 C25 C26 0(2)
C23 C24 C25 C26 177.6(15)
C24 C25 C26 C27 1(2)
C25 C26 C27 C28 -1(2)
C26 C27 C28 N5 1(2)
C26 C27 C28 C29 178.5(14)
C30 O4 C29 N6 6.2(18)
C30 O4 C29 C28 -172.5(13)
N5 C28 C29 N6 -12(2)
C27 C28 C29 N6 170.4(15)
N5 C28 C29 O4 167.0(13)
C27 C28 C29 O4 -11(2)
C29 O4 C30 C31 -15.6(15)
O4 C30 C31 N6 18.9(15)
O4 C30 C31 C32 -103.0(14)
N6 C31 C32 C34 -65.8(16)
C30 C31 C32 C34 52.6(18)
N6 C31 C32 C33 168.9(11)
C30 C31 C32 C33 -72.7(15)
C37 C36 C38 N7 -62(2)
C35 C36 C38 N7 172.5(16)
C37 C36 C38 C39 56(2)
C35 C36 C38 C39 -69(2)
N7 C38 C39 O5 14.7(19)
C36 C38 C39 O5 -109.5(16)
N7 C40 C41 N8 -4(2)
O5 C40 C41 N8 175.5(13)
N7 C40 C41 C42 174.6(15)
O5 C40 C41 C42 -6(2)
N8 C41 C42 C43 1(2)
C40 C41 C42 C43 -177.5(13)
C41 C42 C43 C44 -4(2)
C42 C43 C44 C45 4(2)
C43 C44 C45 N8 -2(2)
C43 C44 C45 C46 178.1(13)
N8 C45 C46 N9 3(2)
C44 C45 C46 N9 -177.0(15)
N8 C45 C46 O6 -175.7(11)
C44 C45 C46 O6 5(2)
O6 C47 C48 N9 15.1(16)
O6 C47 C48 C49 -105.4(14)
N9 C48 C49 C51 -67.5(16)
C47 C48 C49 C51 50.2(18)
N9 C48 C49 C50 165.3(13)
C47 C48 C49 C50 -77.0(17)
O1 C6 N1 C4 5.3(18)
C7 C6 N1 C4 -175.6(14)
O1 C6 N1 Eu1 -165.9(10)
C7 C6 N1 Eu1 13.2(19)
C2 C4 N1 C6 109.7(14)
C5 C4 N1 C6 -12.6(16)
C2 C4 N1 Eu1 -82.1(17)
C5 C4 N1 Eu1 155.5(12)
N6 Eu1 N1 C6 -98.2(11)
N4 Eu1 N1 C6 136.0(11)
N3 Eu1 N1 C6 -22.0(12)
N2 Eu1 N1 C6 -14.9(10)
N5 Eu1 N1 C6 -159.3(11)
Cl1 Eu1 N1 C6 167.8(8)
Cl2 Eu1 N1 C6 57.8(10)
N6 Eu1 N1 C4 94.4(14)
N4 Eu1 N1 C4 -31.4(13)
N3 Eu1 N1 C4 170.7(12)
N2 Eu1 N1 C4 177.7(15)
N5 Eu1 N1 C4 33.3(13)
Cl1 Eu1 N1 C4 0.4(18)
Cl2 Eu1 N1 C4 -109.6(13)
C10 C11 N2 C7 -2(2)
C12 C11 N2 C7 176.7(13)
C10 C11 N2 Eu1 -160.1(12)
C12 C11 N2 Eu1 18.7(15)
C8 C7 N2 C11 -3(2)
C6 C7 N2 C11 -176.4(12)
C8 C7 N2 Eu1 154.7(12)
C6 C7 N2 Eu1 -18.5(16)
N6 Eu1 N2 C11 -86.5(10)
N4 Eu1 N2 C11 139.5(10)
N3 Eu1 N2 C11 -10.9(9)
N5 Eu1 N2 C11 -138.8(10)
N1 Eu1 N2 C11 175.5(12)
Cl1 Eu1 N2 C11 -6.8(13)
Cl2 Eu1 N2 C11 79.6(10)
N6 Eu1 N2 C7 115.9(11)
N4 Eu1 N2 C7 -18.2(13)
N3 Eu1 N2 C7 -168.6(12)
N5 Eu1 N2 C7 63.5(12)
N1 Eu1 N2 C7 17.8(10)
Cl1 Eu1 N2 C7 -164.5(9)
Cl2 Eu1 N2 C7 -78.0(11)
O2 C12 N3 C14 2.4(18)
C11 C12 N3 C14 -172.0(13)
O2 C12 N3 Eu1 -176.3(9)
C11 C12 N3 Eu1 9.3(19)
C13 C14 N3 C12 -13.2(15)
C15 C14 N3 C12 109.7(14)
C13 C14 N3 Eu1 165.3(9)
C15 C14 N3 Eu1 -71.8(17)
N6 Eu1 N3 C12 94.3(11)
N4 Eu1 N3 C12 -120.1(13)
N2 Eu1 N3 C12 0.7(10)
N5 Eu1 N3 C12 117.8(11)
N1 Eu1 N3 C12 7.7(12)
Cl1 Eu1 N3 C12 -176.9(11)
Cl2 Eu1 N3 C12 -74.3(10)
N6 Eu1 N3 C14 -84.0(12)
N4 Eu1 N3 C14 61.6(17)
N2 Eu1 N3 C14 -177.6(13)
N5 Eu1 N3 C14 -60.6(13)
N1 Eu1 N3 C14 -170.6(11)
Cl1 Eu1 N3 C14 4.8(12)
Cl2 Eu1 N3 C14 107.4(12)
O3 C23 N4 C21 7.0(19)
C24 C23 N4 C21 -175.7(14)
O3 C23 N4 Eu1 -171.8(10)
C24 C23 N4 Eu1 5(2)
C22 C21 N4 C23 -14.1(18)
C20 C21 N4 C23 108.8(15)
C22 C21 N4 Eu1 164.4(12)
C20 C21 N4 Eu1 -72.6(18)
N6 Eu1 N4 C23 -4.3(14)
N3 Eu1 N4 C23 -141.9(12)
N2 Eu1 N4 C23 113.4(12)
N5 Eu1 N4 C23 -4.2(11)
N1 Eu1 N4 C23 80.3(12)
Cl1 Eu1 N4 C23 -85.2(12)
Cl2 Eu1 N4 C23 171.3(12)
N6 Eu1 N4 C21 177.2(12)
N3 Eu1 N4 C21 40(2)
N2 Eu1 N4 C21 -65.0(14)
N5 Eu1 N4 C21 177.4(15)
N1 Eu1 N4 C21 -98.1(14)
Cl1 Eu1 N4 C21 96.4(13)
Cl2 Eu1 N4 C21 -7.1(13)
C27 C28 N5 C24 0(2)
C29 C28 N5 C24 -177.4(13)
C27 C28 N5 Eu1 -176.3(12)
C29 C28 N5 Eu1 5.9(17)
C25 C24 N5 C28 -1(2)
C23 C24 N5 C28 -178.4(13)
C25 C24 N5 Eu1 175.6(11)
C23 C24 N5 Eu1 -1.7(17)
N6 Eu1 N5 C28 -0.6(11)
N4 Eu1 N5 C28 179.5(13)
N3 Eu1 N5 C28 -26.2(14)
N2 Eu1 N5 C28 61.5(13)
N1 Eu1 N5 C28 102.1(12)
Cl1 Eu1 N5 C28 -92.9(11)
Cl2 Eu1 N5 C28 172.6(9)
N6 Eu1 N5 C24 -177.2(12)
N4 Eu1 N5 C24 2.9(10)
N3 Eu1 N5 C24 157.2(10)
N2 Eu1 N5 C24 -115.1(11)
N1 Eu1 N5 C24 -74.4(11)
Cl1 Eu1 N5 C24 90.5(11)
Cl2 Eu1 N5 C24 -3.9(14)
O4 C29 N6 C31 6.4(18)
C28 C29 N6 C31 -174.9(14)
O4 C29 N6 Eu1 -167.0(10)
C28 C29 N6 Eu1 11.7(19)
C32 C31 N6 C29 109.5(13)
C30 C31 N6 C29 -15.9(16)
C32 C31 N6 Eu1 -79.0(16)
C30 C31 N6 Eu1 155.7(11)
N4 Eu1 N6 C29 -5.4(13)
N3 Eu1 N6 C29 156.1(12)
N2 Eu1 N6 C29 -140.9(11)
N5 Eu1 N6 C29 -5.6(10)
N1 Eu1 N6 C29 -78.7(11)
Cl1 Eu1 N6 C29 73.3(11)
Cl2 Eu1 N6 C29 -175.1(8)
N4 Eu1 N6 C31 -176.1(13)
N3 Eu1 N6 C31 -14.5(13)
N2 Eu1 N6 C31 48.5(14)
N5 Eu1 N6 C31 -176.2(15)
N1 Eu1 N6 C31 110.7(14)
Cl1 Eu1 N6 C31 -97.4(14)
Cl2 Eu1 N6 C31 14.3(19)
O5 C40 N7 C38 5.9(19)
C41 C40 N7 C38 -174.6(15)
O5 C40 N7 Eu2 -177.9(10)
C41 C40 N7 Eu2 2(2)
C39 C38 N7 C40 -13.1(19)
C36 C38 N7 C40 113.0(16)
C39 C38 N7 Eu2 171.5(12)
C36 C38 N7 Eu2 -62.5(19)
N9 Eu2 N7 C40 3.5(13)
Cl6 Eu2 N7 C40 -88.1(12)
Cl3 Eu2 N7 C40 172.2(12)
Cl4 Eu2 N7 C40 82.3(12)
N8 Eu2 N7 C40 0.5(11)
Cl5 Eu2 N7 C40 -159.5(9)
N9 Eu2 N7 C38 178.6(12)
Cl6 Eu2 N7 C38 87.0(13)
Cl3 Eu2 N7 C38 -12.8(13)
Cl4 Eu2 N7 C38 -102.7(13)
N8 Eu2 N7 C38 175.5(14)
Cl5 Eu2 N7 C38 15.5(19)
C44 C45 N8 C41 -1(2)
C46 C45 N8 C41 178.8(12)
C44 C45 N8 Eu2 174.4(10)
C46 C45 N8 Eu2 -5.3(15)
C42 C41 N8 C45 2(2)
C40 C41 N8 C45 -179.7(13)
C42 C41 N8 Eu2 -174.3(11)
C40 C41 N8 Eu2 4.3(16)
N7 Eu2 N8 C45 -178.5(11)
N9 Eu2 N8 C45 4.4(9)
Cl6 Eu2 N8 C45 -94.1(10)
Cl3 Eu2 N8 C45 168.9(8)
Cl4 Eu2 N8 C45 90.0(10)
Cl5 Eu2 N8 C45 -7.8(12)
N7 Eu2 N8 C41 -2.6(9)
N9 Eu2 N8 C41 -179.7(11)
Cl6 Eu2 N8 C41 81.7(10)
Cl3 Eu2 N8 C41 -15.3(12)
Cl4 Eu2 N8 C41 -94.1(10)
Cl5 Eu2 N8 C41 168.0(8)
O6 C46 N9 C48 4.2(18)
C45 C46 N9 C48 -174.1(14)
O6 C46 N9 Eu2 179.5(9)
C45 C46 N9 Eu2 1.2(19)
C47 C48 N9 C46 -12.1(16)
C49 C48 N9 C46 111.4(14)
C47 C48 N9 Eu2 173.7(9)
C49 C48 N9 Eu2 -62.9(17)
N7 Eu2 N9 C46 -5.7(12)
Cl6 Eu2 N9 C46 79.2(11)
Cl3 Eu2 N9 C46 -157.6(9)
Cl4 Eu2 N9 C46 -87.3(11)
N8 Eu2 N9 C46 -2.7(10)
Cl5 Eu2 N9 C46 168.6(11)
N7 Eu2 N9 C48 168.0(12)
Cl6 Eu2 N9 C48 -107.1(13)
Cl3 Eu2 N9 C48 16.0(17)
Cl4 Eu2 N9 C48 86.4(13)
N8 Eu2 N9 C48 171.0(14)
Cl5 Eu2 N9 C48 -17.8(12)
N1 C6 O1 C5 4.7(18)
C7 C6 O1 C5 -174.4(13)
C4 C5 O1 C6 -12.5(17)
N3 C12 O2 C13 10.5(18)
C11 C12 O2 C13 -174.8(13)
C14 C13 O2 C12 -17.3(14)
N4 C23 O3 C22 3.7(19)
C24 C23 O3 C22 -173.7(14)
C21 C22 O3 C23 -12.4(17)
N7 C40 O5 C39 4(2)
C41 C40 O5 C39 -175.3(15)
C38 C39 O5 C40 -12.1(19)
N9 C46 O6 C47 5.8(18)
C45 C46 O6 C47 -175.7(12)
C48 C47 O6 C46 -12.6(15)
